data_7700328
loop_
_publ_author_name
'Khan, Taj-Malook'
'Gul, Noor Shad'
'Lu, Xing'
'Kumar, Rajesh'
'Choudhary, Muhammad Iqbal'
'Liang, Hong'
'Chen, Zhen-Feng'

_publ_section_title
;
 Rhodium(iii) complexes with isoquinoline derivatives as potential
 anticancer agents: in vitro and in vivo activity studies.
;
_journal_issue 30
_journal_name_full 'Dalton transactions (Cambridge, England : 2003)'
_journal_page_first 11469
_journal_page_last 11479
_journal_paper_doi 10.1039/c9dt01951k
_journal_volume 48
_journal_year 2019
_chemical_formula_moiety 'C17 H18 Au Cl2 N2 O2'
_chemical_formula_sum 'C17 H18 Au Cl2 N2 O2'
_chemical_formula_weight 550.20
_space_group_crystal_system monoclinic
_space_group_IT_number 14
_space_group_name_Hall '-P 2ybc'
_space_group_name_H-M_alt 'P 1 21/c 1'
_symmetry_space_group_name_Hall '-P 2ybc'
_symmetry_space_group_name_H-M 'P 1 21/c 1'
_atom_sites_solution_hydrogens geom
_atom_sites_solution_primary direct
_atom_sites_solution_secondary difmap
_audit_block_doi 10.5517/ccdc.csd.cc204c6r
_audit_creation_date 2018-03-02
_audit_creation_method
;
  Olex2 1.2-ac2
  (compiled Mar 30 2012 14:54:36, GUI svn.r4156)
;
_audit_update_record
;
2018-06-23 deposited with the CCDC.    2019-06-20 downloaded from the CCDC.
;
_cell_angle_alpha 90.00
_cell_angle_beta 104.878(18)
_cell_angle_gamma 90.00
_cell_formula_units_Z 4
_cell_length_a 9.297(5)
_cell_length_b 8.811(4)
_cell_length_c 22.272(10)
_cell_measurement_reflns_used 5306
_cell_measurement_temperature 296(2)
_cell_measurement_theta_max 26.43
_cell_measurement_theta_min 2.31
_cell_volume 1763.3(15)
_computing_molecular_graphics
;
O. V. Dolomanov, L. J. Bourhis, R. J. Gildea, J. A. K. Howard and H. Puschmann,
OLEX2: a complete structure solution, refinement and analysis program.
J. Appl. Cryst. (2009). 42, 339-341.
;
_computing_publication_material
;
O. V. Dolomanov, L. J. Bourhis, R. J. Gildea, J. A. K. Howard and H. Puschmann,
OLEX2: a complete structure solution, refinement and analysis program.
J. Appl. Cryst. (2009). 42, 339-341.
;
_computing_structure_refinement
;
XL, G.M. Sheldrick, Acta Cryst.
(2008). A64, 112-122
;
_computing_structure_solution
;
XS, G.M. Sheldrick, Acta Cryst.
(2008). A64, 112-122
;
_diffrn_ambient_temperature 296.15
_diffrn_measured_fraction_theta_full 0.998
_diffrn_measured_fraction_theta_max 0.998
_diffrn_measurement_device_type 'Bruker APEX-II CCD'
_diffrn_measurement_method '\f and \w scans'
_diffrn_radiation_monochromator graphite
_diffrn_radiation_type MoK\a
_diffrn_radiation_wavelength 0.71073
_diffrn_reflns_av_R_equivalents 0.0379
_diffrn_reflns_av_unetI/netI 0.0347
_diffrn_reflns_limit_h_max 11
_diffrn_reflns_limit_h_min -11
_diffrn_reflns_limit_k_max 10
_diffrn_reflns_limit_k_min -10
_diffrn_reflns_limit_l_max 26
_diffrn_reflns_limit_l_min -26
_diffrn_reflns_number 13054
_diffrn_reflns_theta_full 25.35
_diffrn_reflns_theta_max 25.35
_diffrn_reflns_theta_min 1.89
_diffrn_source 'fine-focus sealed tube'
_diffrn_standards_number 0
_exptl_absorpt_coefficient_mu 8.658
_exptl_absorpt_correction_T_max 0.5824
_exptl_absorpt_correction_T_min 0.1568
_exptl_absorpt_correction_type none
_exptl_crystal_colour black
_exptl_crystal_density_diffrn 2.073
_exptl_crystal_density_method 'not measured'
_exptl_crystal_description Columnar
_exptl_crystal_F_000 1052
_exptl_crystal_size_max 0.24
_exptl_crystal_size_mid 0.18
_exptl_crystal_size_min 0.07
_refine_diff_density_max 1.001
_refine_diff_density_min -1.169
_refine_diff_density_rms 0.147
_refine_ls_extinction_method none
_refine_ls_goodness_of_fit_ref 1.136
_refine_ls_hydrogen_treatment mixed
_refine_ls_matrix_type full
_refine_ls_number_parameters 219
_refine_ls_number_reflns 3226
_refine_ls_number_restraints 0
_refine_ls_restrained_S_all 1.136
_refine_ls_R_factor_all 0.0381
_refine_ls_R_factor_gt 0.0303
_refine_ls_shift/su_max 0.000
_refine_ls_shift/su_mean 0.000
_refine_ls_structure_factor_coef Fsqd
_refine_ls_weighting_details 'calc w=1/[\s^2^(Fo^2^)+(0.0422P)^2^+2.3391P] where P=(Fo^2^+2Fc^2^)/3'
_refine_ls_weighting_scheme calc
_refine_ls_wR_factor_gt 0.0850
_refine_ls_wR_factor_ref 0.0885
_reflns_number_gt 2737
_reflns_number_total 3226
_reflns_threshold_expression >2sigma(I)
_cod_data_source_file c9dt01951k2.cif
_cod_data_source_block aaa
_cod_depositor_comments 'Adding full bibliography for 7700327--7700328.cif.'
_cod_database_code 7700328

loop_
_space_group_symop_id
_space_group_symop_operation_xyz
1 'x, y, z'
2 '-x, y+1/2, -z+1/2'
3 '-x, -y, -z'
4 'x, -y-1/2, z-1/2'

loop_
_atom_site_label
_atom_site_type_symbol
_atom_site_fract_x
_atom_site_fract_y
_atom_site_fract_z
_atom_site_U_iso_or_equiv
_atom_site_adp_type
_atom_site_occupancy
_atom_site_symmetry_multiplicity
_atom_site_calc_flag
_atom_site_refinement_flags
Au1 Au 0.08029(2) 0.25688(2) 0.151211(10) 0.03602(11) Uani 1 1 d .
Cl1 Cl -0.0191(2) 0.4772(2) 0.09984(9) 0.0685(5) Uani 1 1 d .
Cl2 Cl -0.0845(2) 0.25936(19) 0.21053(10) 0.0590(5) Uani 1 1 d .
O1 O 0.8189(4) -0.0575(4) 0.09255(17) 0.0403(9) Uani 1 1 d .
O2 O 0.8000(5) 0.1075(5) -0.00361(19) 0.0472(11) Uani 1 1 d .
N1 N 0.1683(5) 0.0675(5) 0.1952(2) 0.0369(11) Uani 1 1 d .
H1A H 0.1146 0.0382 0.2215 0.044 Uiso 1 1 calc R
H1B H 0.1645 -0.0072 0.1673 0.044 Uiso 1 1 calc R
N2 N 0.2412(6) 0.2399(5) 0.1046(2) 0.0329(11) Uani 1 1 d .
C1 C 0.3142(6) 0.0907(6) 0.2280(2) 0.0310(12) Uani 1 1 d .
C2 C 0.3628(7) 0.0504(6) 0.2903(3) 0.0401(14) Uani 1 1 d .
H2 H 0.2954 0.0112 0.3107 0.048 Uiso 1 1 calc R
C3 C 0.5103(7) 0.0681(7) 0.3221(3) 0.0469(15) Uani 1 1 d .
H3 H 0.5419 0.0381 0.3634 0.056 Uiso 1 1 calc R
C4 C 0.6103(7) 0.1295(7) 0.2932(3) 0.0444(15) Uani 1 1 d .
H4 H 0.7088 0.1445 0.3152 0.053 Uiso 1 1 calc R
C5 C 0.5636(6) 0.1687(6) 0.2314(2) 0.0341(12) Uani 1 1 d .
H5 H 0.6317 0.2104 0.2120 0.041 Uiso 1 1 calc R
C6 C 0.4181(6) 0.1478(5) 0.1976(2) 0.0278(11) Uani 1 1 d .
C7 C 0.3727(6) 0.1842(6) 0.1304(2) 0.0288(11) Uani 1 1 d .
C8 C 0.4785(5) 0.1583(6) 0.0927(2) 0.0277(11) Uani 1 1 d .
C9 C 0.5961(6) 0.0537(6) 0.1110(2) 0.0294(11) Uani 1 1 d .
H9 H 0.6030 -0.0059 0.1461 0.035 Uiso 1 1 calc R
C10 C 0.6998(6) 0.0388(6) 0.0779(2) 0.0300(11) Uani 1 1 d .
C11 C 0.8340(7) -0.1487(7) 0.1458(3) 0.0470(15) Uani 1 1 d .
H11A H 0.7480 -0.2127 0.1406 0.070 Uiso 1 1 calc R
H11B H 0.8427 -0.0851 0.1815 0.070 Uiso 1 1 calc R
H11C H 0.9214 -0.2106 0.1515 0.070 Uiso 1 1 calc R
C12 C 0.6902(6) 0.1272(6) 0.0248(2) 0.0338(12) Uani 1 1 d .
C13 C 0.7947(9) 0.1888(9) -0.0596(3) 0.0592(19) Uani 1 1 d .
H13A H 0.7051 0.1631 -0.0903 0.089 Uiso 1 1 calc R
H13B H 0.8794 0.1622 -0.0746 0.089 Uiso 1 1 calc R
H13C H 0.7961 0.2959 -0.0515 0.089 Uiso 1 1 calc R
C14 C 0.5681(7) 0.2248(6) 0.0047(3) 0.0356(13) Uani 1 1 d .
H14 H 0.5578 0.2803 -0.0317 0.043 Uiso 1 1 calc R
C15 C 0.4640(7) 0.2393(5) 0.0380(3) 0.0326(12) Uani 1 1 d .
C16 C 0.3260(6) 0.3376(6) 0.0171(2) 0.0384(13) Uani 1 1 d .
H16A H 0.3457 0.4379 0.0354 0.046 Uiso 1 1 calc R
H16B H 0.3003 0.3485 -0.0277 0.046 Uiso 1 1 calc R
C17 C 0.2003(7) 0.2675(6) 0.0365(3) 0.0392(14) Uani 1 1 d .
H17A H 0.1738 0.1721 0.0147 0.047 Uiso 1 1 calc R
H17B H 0.1144 0.3341 0.0255 0.047 Uiso 1 1 calc R

loop_
_atom_site_aniso_label
_atom_site_aniso_U_11
_atom_site_aniso_U_22
_atom_site_aniso_U_33
_atom_site_aniso_U_23
_atom_site_aniso_U_13
_atom_site_aniso_U_12
Au1 0.02494(16) 0.03871(17) 0.04226(17) -0.00972(9) 0.00471(11) 0.00557(9)
Cl1 0.0636(11) 0.0600(11) 0.0788(13) 0.0065(9) 0.0125(10) 0.0345(9)
Cl2 0.0330(9) 0.0809(14) 0.0672(12) -0.0264(9) 0.0203(8) 0.0006(7)
O1 0.041(2) 0.046(2) 0.036(2) 0.0054(18) 0.0138(18) 0.0174(19)
O2 0.052(3) 0.050(2) 0.051(3) 0.013(2) 0.034(2) 0.009(2)
N1 0.034(3) 0.034(3) 0.046(3) -0.002(2) 0.016(2) 0.000(2)
N2 0.025(3) 0.038(3) 0.031(3) -0.0026(18) 0.001(2) 0.0092(19)
C1 0.031(3) 0.029(3) 0.036(3) -0.006(2) 0.013(2) 0.004(2)
C2 0.058(4) 0.031(3) 0.034(3) 0.002(2) 0.018(3) 0.003(3)
C3 0.059(4) 0.051(4) 0.030(3) 0.004(3) 0.010(3) 0.010(3)
C4 0.042(4) 0.052(4) 0.035(3) -0.008(3) 0.004(3) 0.005(3)
C5 0.028(3) 0.045(3) 0.030(3) 0.001(2) 0.010(2) 0.002(2)
C6 0.031(3) 0.025(3) 0.029(3) 0.000(2) 0.010(2) 0.005(2)
C7 0.030(3) 0.023(3) 0.032(3) -0.004(2) 0.005(2) 0.002(2)
C8 0.025(3) 0.033(3) 0.024(3) 0.001(2) 0.003(2) -0.001(2)
C9 0.033(3) 0.029(3) 0.025(3) 0.002(2) 0.006(2) 0.002(2)
C10 0.028(3) 0.029(3) 0.033(3) -0.004(2) 0.007(2) 0.003(2)
C11 0.051(4) 0.053(4) 0.039(3) 0.011(3) 0.013(3) 0.023(3)
C12 0.038(3) 0.033(3) 0.031(3) -0.002(2) 0.010(2) -0.001(2)
C13 0.070(5) 0.068(4) 0.050(4) 0.012(4) 0.034(4) 0.000(4)
C14 0.052(4) 0.028(3) 0.028(3) 0.004(2) 0.012(3) -0.002(3)
C15 0.034(3) 0.031(3) 0.030(3) -0.001(2) 0.003(2) -0.002(2)
C16 0.046(4) 0.039(3) 0.027(3) 0.008(2) 0.004(3) 0.011(3)
C17 0.036(3) 0.047(4) 0.029(3) 0.001(2) -0.002(2) 0.016(3)

loop_
_atom_type_symbol
_atom_type_description
_atom_type_scat_dispersion_real
_atom_type_scat_dispersion_imag
_atom_type_scat_source
C C 0.0033 0.0016 'International Tables Vol C Tables 4.2.6.8 and 6.1.1.4'
H H 0.0000 0.0000 'International Tables Vol C Tables 4.2.6.8 and 6.1.1.4'
Au Au -2.0133 8.8022 'International Tables Vol C Tables 4.2.6.8 and 6.1.1.4'
Cl Cl 0.1484 0.1585 'International Tables Vol C Tables 4.2.6.8 and 6.1.1.4'
N N 0.0061 0.0033 'International Tables Vol C Tables 4.2.6.8 and 6.1.1.4'
O O 0.0106 0.0060 'International Tables Vol C Tables 4.2.6.8 and 6.1.1.4'

loop_
_citation_id
_citation_doi
_citation_year
1 10.1016/j.ejmech.2018.11.047 2019

loop_
_geom_angle_atom_site_label_1
_geom_angle_atom_site_label_2
_geom_angle_atom_site_label_3
_geom_angle
Cl2 Au1 Cl1 92.08(7)
N1 Au1 Cl1 179.28(13)
N1 Au1 Cl2 88.59(14)
N1 Au1 N2 85.81(18)
N2 Au1 Cl1 93.52(13)
N2 Au1 Cl2 174.10(13)
C10 O1 C11 117.1(4)
C12 O2 C13 119.1(5)
Au1 N1 H1A 109.4
Au1 N1 H1B 109.4
H1A N1 H1B 108.0
C1 N1 Au1 111.0(3)
C1 N1 H1A 109.4
C1 N1 H1B 109.4
C7 N2 Au1 122.0(4)
C7 N2 C17 118.4(5)
C17 N2 Au1 118.7(4)
N1 C1 C2 120.9(5)
N1 C1 C6 120.1(5)
C2 C1 C6 118.9(5)
C1 C2 H2 119.7
C3 C2 C1 120.6(5)
C3 C2 H2 119.7
C2 C3 H3 119.7
C4 C3 C2 120.5(6)
C4 C3 H3 119.7
C3 C4 H4 120.3
C3 C4 C5 119.3(6)
C5 C4 H4 120.3
C4 C5 H5 119.1
C4 C5 C6 121.8(5)
C6 C5 H5 119.1
C1 C6 C7 120.7(5)
C5 C6 C1 118.8(5)
C5 C6 C7 120.5(5)
N2 C7 C6 121.2(5)
N2 C7 C8 119.8(5)
C8 C7 C6 119.0(4)
C9 C8 C7 121.4(4)
C15 C8 C7 119.6(5)
C15 C8 C9 118.9(5)
C8 C9 H9 119.6
C10 C9 C8 120.7(5)
C10 C9 H9 119.6
O1 C10 C12 114.9(4)
C9 C10 O1 124.9(5)
C9 C10 C12 120.2(5)
O1 C11 H11A 109.5
O1 C11 H11B 109.5
O1 C11 H11C 109.5
H11A C11 H11B 109.5
H11A C11 H11C 109.5
H11B C11 H11C 109.5
O2 C12 C10 115.7(5)
O2 C12 C14 125.4(5)
C10 C12 C14 118.8(5)
O2 C13 H13A 109.5
O2 C13 H13B 109.5
O2 C13 H13C 109.5
H13A C13 H13B 109.5
H13A C13 H13C 109.5
H13B C13 H13C 109.5
C12 C14 H14 119.6
C15 C14 C12 120.7(5)
C15 C14 H14 119.6
C8 C15 C16 116.5(5)
C14 C15 C8 120.3(5)
C14 C15 C16 123.2(5)
C15 C16 H16A 109.7
C15 C16 H16B 109.7
H16A C16 H16B 108.2
C17 C16 C15 109.9(4)
C17 C16 H16A 109.7
C17 C16 H16B 109.7
N2 C17 H17A 109.5
N2 C17 H17B 109.5
C16 C17 N2 110.6(5)
C16 C17 H17A 109.5
C16 C17 H17B 109.5
H17A C17 H17B 108.1

loop_
_geom_bond_atom_site_label_1
_geom_bond_atom_site_label_2
_geom_bond_distance
Au1 Cl1 2.3214(19)
Au1 Cl2 2.2657(19)
Au1 N1 2.001(5)
Au1 N2 2.034(5)
O1 C10 1.366(6)
O1 C11 1.409(6)
O2 C12 1.343(6)
O2 C13 1.428(7)
N1 H1A 0.9000
N1 H1B 0.9000
N1 C1 1.380(7)
N2 C7 1.306(7)
N2 C17 1.486(8)
C1 C2 1.390(7)
C1 C6 1.407(7)
C2 H2 0.9300
C2 C3 1.381(9)
C3 H3 0.9300
C3 C4 1.371(8)
C4 H4 0.9300
C4 C5 1.377(8)
C5 H5 0.9300
C5 C6 1.381(7)
C6 C7 1.482(7)
C7 C8 1.465(7)
C8 C9 1.408(7)
C8 C15 1.389(7)
C9 H9 0.9300
C9 C10 1.364(7)
C10 C12 1.399(7)
C11 H11A 0.9600
C11 H11B 0.9600
C11 H11C 0.9600
C12 C14 1.403(8)
C13 H13A 0.9600
C13 H13B 0.9600
C13 H13C 0.9600
C14 H14 0.9300
C14 C15 1.369(9)
C15 C16 1.518(8)
C16 H16A 0.9700
C16 H16B 0.9700
C16 C17 1.480(8)
C17 H17A 0.9700
C17 H17B 0.9700

loop_
_geom_torsion_atom_site_label_1
_geom_torsion_atom_site_label_2
_geom_torsion_atom_site_label_3
_geom_torsion_atom_site_label_4
_geom_torsion
Au1 N1 C1 C2 129.1(4)
Au1 N1 C1 C6 -54.6(5)
Au1 N2 C7 C6 -7.7(7)
Au1 N2 C7 C8 173.0(3)
Au1 N2 C17 C16 146.9(4)
Cl1 Au1 N1 C1 40(12)
Cl1 Au1 N2 C7 146.8(4)
Cl1 Au1 N2 C17 -43.5(4)
Cl2 Au1 N1 C1 -116.7(3)
Cl2 Au1 N2 C7 -14.8(16)
Cl2 Au1 N2 C17 154.9(11)
O1 C10 C12 O2 -1.1(7)
O1 C10 C12 C14 177.4(5)
O2 C12 C14 C15 -178.4(5)
N1 Au1 N2 C7 -32.9(4)
N1 Au1 N2 C17 136.7(4)
N1 C1 C2 C3 177.3(5)
N1 C1 C6 C5 -179.5(5)
N1 C1 C6 C7 0.2(7)
N2 Au1 N1 C1 61.5(4)
N2 C7 C8 C9 -157.5(5)
N2 C7 C8 C15 23.1(8)
C1 C2 C3 C4 1.8(9)
C1 C6 C7 N2 35.5(7)
C1 C6 C7 C8 -145.1(5)
C2 C1 C6 C5 -3.1(7)
C2 C1 C6 C7 176.7(5)
C2 C3 C4 C5 -2.2(9)
C3 C4 C5 C6 0.0(9)
C4 C5 C6 C1 2.7(8)
C4 C5 C6 C7 -177.0(5)
C5 C6 C7 N2 -144.8(5)
C5 C6 C7 C8 34.6(7)
C6 C1 C2 C3 0.9(8)
C6 C7 C8 C9 23.1(7)
C6 C7 C8 C15 -156.3(5)
C7 N2 C17 C16 -43.0(6)
C7 C8 C9 C10 -175.2(5)
C7 C8 C15 C14 175.1(5)
C7 C8 C15 C16 -7.0(7)
C8 C9 C10 O1 178.8(5)
C8 C9 C10 C12 -0.3(8)
C8 C15 C16 C17 -31.7(7)
C9 C8 C15 C14 -4.3(8)
C9 C8 C15 C16 173.6(5)
C9 C10 C12 O2 178.1(5)
C9 C10 C12 C14 -3.4(8)
C10 C12 C14 C15 3.3(8)
C11 O1 C10 C9 0.6(8)
C11 O1 C10 C12 179.8(5)
C12 C14 C15 C8 0.6(8)
C12 C14 C15 C16 -177.2(5)
C13 O2 C12 C10 177.3(5)
C13 O2 C12 C14 -1.0(9)
C14 C15 C16 C17 146.1(5)
C15 C8 C9 C10 4.2(8)
C15 C16 C17 N2 55.4(6)
C17 N2 C7 C6 -177.3(5)
C17 N2 C7 C8 3.3(7)
